data_7024961
loop_
_publ_author_name
'Zi, Guofu'
'Zhang, Furen'
'Xiang, Li'
'Chen, Yue'
'Fang, Weihai'
'Song, Haibin'

_publ_section_title
;
 Synthesis and characterization of group 4 metal amides with new
 C2-symmetric binaphthyldiamine-based ligands and their use as catalysts
 for asymmetric hydroamination/cyclization.
;
_journal_issue 17
_journal_name_full 'Dalton transactions (Cambridge, England : 2003)'
_journal_page_first 4048
_journal_page_last 4061
_journal_paper_doi 10.1039/b923457h
_journal_volume 39
_journal_year 2010
_chemical_absolute_configuration rmad
_chemical_formula_moiety 'C38 H38 N4 O4 S2 Zr'
_chemical_formula_sum 'C38 H38 N4 O4 S2 Zr'
_chemical_formula_weight 770.06
_chemical_name_systematic
;
?
;
_space_group_IT_number 79
_symmetry_cell_setting tetragonal
_symmetry_space_group_name_Hall 'I 4'
_symmetry_space_group_name_H-M 'I 4'
_atom_sites_solution_hydrogens geom
_atom_sites_solution_primary direct
_atom_sites_solution_secondary difmap
_audit_creation_method SHELXL-97
_cell_angle_alpha 90.00
_cell_angle_beta 90.00
_cell_angle_gamma 90.00
_cell_formula_units_Z 8
_cell_length_a 20.7957(19)
_cell_length_b 20.7957(19)
_cell_length_c 17.2989(15)
_cell_measurement_reflns_used 12312
_cell_measurement_temperature 113(2)
_cell_measurement_theta_max 27.9
_cell_measurement_theta_min 1.5
_cell_volume 7481.1(12)
_computing_cell_refinement CrystalClear
_computing_data_collection CrystalClear
_computing_data_reduction CrystalClear
_computing_publication_material 'CrystalStructure 3.7.0'
_computing_structure_refinement 'SHELXL-97 (Sheldrick, 1997)'
_computing_structure_solution 'SHELXS-97 (Sheldrick, 1990)'
_diffrn_ambient_temperature 113(2)
_diffrn_detector_area_resol_mean 7.31
_diffrn_measured_fraction_theta_full 0.999
_diffrn_measured_fraction_theta_max 0.999
_diffrn_measurement_device_type 'Rigaku Saturn CCD area detector'
_diffrn_measurement_method '\w and \f scans'
_diffrn_radiation_monochromator confocal
_diffrn_radiation_source 'rotating anode'
_diffrn_radiation_type MoK\a
_diffrn_radiation_wavelength 0.71070
_diffrn_reflns_av_R_equivalents 0.0407
_diffrn_reflns_av_sigmaI/netI 0.0399
_diffrn_reflns_limit_h_max 25
_diffrn_reflns_limit_h_min -27
_diffrn_reflns_limit_k_max 27
_diffrn_reflns_limit_k_min -27
_diffrn_reflns_limit_l_max 19
_diffrn_reflns_limit_l_min -22
_diffrn_reflns_number 37596
_diffrn_reflns_theta_full 27.87
_diffrn_reflns_theta_max 27.87
_diffrn_reflns_theta_min 1.53
_diffrn_standards_decay_% 0
_diffrn_standards_interval_count 0
_diffrn_standards_interval_time 0
_diffrn_standards_number 0
_exptl_absorpt_coefficient_mu 0.449
_exptl_absorpt_correction_T_max 0.8695
_exptl_absorpt_correction_T_min 0.8478
_exptl_absorpt_correction_type multi-scan
_exptl_absorpt_process_details CrystalClear
_exptl_crystal_colour orange
_exptl_crystal_density_diffrn 1.367
_exptl_crystal_density_method 'not measured'
_exptl_crystal_description block
_exptl_crystal_F_000 3184
_exptl_crystal_size_max 0.38
_exptl_crystal_size_mid 0.36
_exptl_crystal_size_min 0.32
_platon_squeeze_details
;
;
_refine_diff_density_max 0.433
_refine_diff_density_min -0.539
_refine_diff_density_rms 0.058
_refine_ls_abs_structure_details 'Flack H D (1983), Acta Cryst. A39, 876-881'
_refine_ls_abs_structure_Flack -0.03(3)
_refine_ls_extinction_coef 0.00206(14)
_refine_ls_extinction_expression Fc^*^=kFc[1+0.001xFc^2^\l^3^/sin(2\q)]^-1/4^
_refine_ls_extinction_method SHELXL
_refine_ls_goodness_of_fit_ref 1.039
_refine_ls_hydrogen_treatment constr
_refine_ls_matrix_type full
_refine_ls_number_parameters 449
_refine_ls_number_reflns 8483
_refine_ls_number_restraints 1
_refine_ls_restrained_S_all 1.039
_refine_ls_R_factor_all 0.0418
_refine_ls_R_factor_gt 0.0372
_refine_ls_shift/su_max 0.002
_refine_ls_shift/su_mean 0.000
_refine_ls_structure_factor_coef Fsqd
_refine_ls_weighting_details 'calc w=1/[\s^2^(Fo^2^)+(0.0516P)^2^+0.0000P] where P=(Fo^2^+2Fc^2^)/3'
_refine_ls_weighting_scheme calc
_refine_ls_wR_factor_gt 0.0855
_refine_ls_wR_factor_ref 0.0882
_reflns_number_gt 7733
_reflns_number_total 8483
_reflns_threshold_expression >2sigma(I)
_cod_data_source_file b923457h.txt
_cod_data_source_block compound8
_cod_original_sg_symbol_H-M I4
_cod_database_code 7024961

loop_
_symmetry_equiv_pos_as_xyz
'x, y, z'
'-y, x, z'
'-x, -y, z'
'y, -x, z'
'x+1/2, y+1/2, z+1/2'
'-y+1/2, x+1/2, z+1/2'
'-x+1/2, -y+1/2, z+1/2'
'y+1/2, -x+1/2, z+1/2'

loop_
_atom_site_label
_atom_site_type_symbol
_atom_site_fract_x
_atom_site_fract_y
_atom_site_fract_z
_atom_site_U_iso_or_equiv
_atom_site_adp_type
_atom_site_occupancy
_atom_site_symmetry_multiplicity
_atom_site_calc_flag
_atom_site_refinement_flags
Zr1 Zr 0.223724(11) 0.111869(10) 0.317798(19) 0.03412(8) Uani 1 1 d .
S1 S 0.17389(3) 0.24012(3) 0.36468(4) 0.03652(15) Uani 1 1 d .
S2 S 0.35691(3) 0.07287(3) 0.27772(4) 0.03377(15) Uani 1 1 d .
N1 N 0.24365(10) 0.21145(10) 0.36338(13) 0.0343(5) Uani 1 1 d .
N2 N 0.32081(10) 0.13906(10) 0.27432(12) 0.0315(4) Uani 1 1 d .
N3 N 0.17618(11) 0.08538(11) 0.22102(14) 0.0409(6) Uani 1 1 d .
N4 N 0.19391(12) 0.05548(12) 0.40574(15) 0.0451(6) Uani 1 1 d .
O1 O 0.13858(8) 0.18519(8) 0.33070(13) 0.0426(5) Uani 1 1 d .
O2 O 0.15096(10) 0.26467(10) 0.43675(12) 0.0480(5) Uani 1 1 d .
O3 O 0.30465(8) 0.03496(7) 0.31428(13) 0.0373(4) Uani 1 1 d .
O4 O 0.38254(10) 0.04831(9) 0.20681(11) 0.0444(5) Uani 1 1 d .
C1 C 0.35563(13) 0.24223(12) 0.37471(15) 0.0337(6) Uani 1 1 d .
C2 C 0.29716(12) 0.22982(12) 0.40957(15) 0.0327(5) Uani 1 1 d .
C3 C 0.29109(15) 0.22665(13) 0.49132(16) 0.0414(6) Uani 1 1 d .
H3 H 0.2502 0.2193 0.5141 0.050 Uiso 1 1 calc R
C4 C 0.34348(17) 0.23403(15) 0.53682(18) 0.0498(8) Uani 1 1 d .
H4 H 0.3388 0.2325 0.5914 0.060 Uiso 1 1 calc R
C5 C 0.40444(16) 0.24394(14) 0.50464(18) 0.0459(7) Uani 1 1 d .
C6 C 0.41156(13) 0.24813(12) 0.42237(17) 0.0378(6) Uani 1 1 d .
C7 C 0.47378(14) 0.25410(14) 0.3906(2) 0.0479(7) Uani 1 1 d .
H7 H 0.4793 0.2567 0.3361 0.057 Uiso 1 1 calc R
C8 C 0.52699(16) 0.25613(16) 0.4391(2) 0.0604(9) Uani 1 1 d .
H8 H 0.5689 0.2600 0.4179 0.072 Uiso 1 1 calc R
C9 C 0.51882(19) 0.25248(18) 0.5197(2) 0.0630(10) Uani 1 1 d .
H9 H 0.5556 0.2537 0.5522 0.076 Uiso 1 1 calc R
C10 C 0.46028(18) 0.24738(17) 0.5519(2) 0.0577(9) Uani 1 1 d .
H10 H 0.4561 0.2461 0.6066 0.069 Uiso 1 1 calc R
C11 C 0.36095(12) 0.24750(13) 0.28872(15) 0.0326(5) Uani 1 1 d .
C12 C 0.34689(12) 0.19585(13) 0.24170(15) 0.0332(5) Uani 1 1 d .
C13 C 0.35286(13) 0.20016(15) 0.15984(16) 0.0432(7) Uani 1 1 d .
H13 H 0.3449 0.1634 0.1287 0.052 Uiso 1 1 calc R
C14 C 0.36997(16) 0.25683(18) 0.12600(19) 0.0535(8) Uani 1 1 d .
H14 H 0.3741 0.2592 0.0714 0.064 Uiso 1 1 calc R
C15 C 0.38164(14) 0.31218(17) 0.1716(2) 0.0523(8) Uani 1 1 d .
C16 C 0.37800(13) 0.30803(14) 0.25368(18) 0.0438(7) Uani 1 1 d .
C17 C 0.38732(14) 0.36448(13) 0.2975(2) 0.0504(9) Uani 1 1 d .
H17 H 0.3864 0.3623 0.3523 0.060 Uiso 1 1 calc R
C18 C 0.39775(17) 0.42271(16) 0.2616(3) 0.0668(11) Uani 1 1 d .
H18 H 0.4031 0.4603 0.2921 0.080 Uiso 1 1 calc R
C19 C 0.4005(2) 0.4272(2) 0.1816(3) 0.0855(15) Uani 1 1 d .
H19 H 0.4077 0.4678 0.1579 0.103 Uiso 1 1 calc R
C20 C 0.39310(18) 0.3739(2) 0.1370(3) 0.0743(12) Uani 1 1 d .
H20 H 0.3955 0.3775 0.0823 0.089 Uiso 1 1 calc R
C21 C 0.16941(12) 0.30271(12) 0.29638(15) 0.0357(6) Uani 1 1 d .
C22 C 0.22130(14) 0.34336(14) 0.2869(2) 0.0490(8) Uani 1 1 d .
H22 H 0.2592 0.3368 0.3165 0.059 Uiso 1 1 calc R
C23 C 0.21844(14) 0.39321(14) 0.2350(2) 0.0486(7) Uani 1 1 d .
H23 H 0.2548 0.4202 0.2282 0.058 Uiso 1 1 calc R
C24 C 0.16300(14) 0.40470(13) 0.19225(16) 0.0388(6) Uani 1 1 d .
C25 C 0.11044(14) 0.36434(16) 0.20396(17) 0.0437(7) Uani 1 1 d .
H25 H 0.0717 0.3720 0.1763 0.052 Uiso 1 1 calc R
C26 C 0.11371(13) 0.31360(14) 0.25489(15) 0.0366(6) Uani 1 1 d .
H26 H 0.0777 0.2861 0.2615 0.044 Uiso 1 1 calc R
C27 C 0.15980(17) 0.45937(17) 0.13478(19) 0.0551(8) Uani 1 1 d .
H27A H 0.1729 0.4438 0.0837 0.083 Uiso 1 1 calc R
H27B H 0.1887 0.4939 0.1513 0.083 Uiso 1 1 calc R
H27C H 0.1157 0.4758 0.1322 0.083 Uiso 1 1 calc R
C28 C 0.42158(12) 0.07835(11) 0.34320(14) 0.0316(6) Uani 1 1 d .
C29 C 0.40923(13) 0.08498(13) 0.42198(15) 0.0365(6) Uani 1 1 d .
H29 H 0.3663 0.0870 0.4405 0.044 Uiso 1 1 calc R
C30 C 0.46039(13) 0.08855(13) 0.47270(15) 0.0373(6) Uani 1 1 d .
H30 H 0.4523 0.0917 0.5266 0.045 Uiso 1 1 calc R
C31 C 0.52403(13) 0.08761(12) 0.44622(15) 0.0355(6) Uani 1 1 d .
C32 C 0.53454(12) 0.08265(13) 0.36753(15) 0.0362(6) Uani 1 1 d .
H32 H 0.5773 0.0828 0.3482 0.043 Uiso 1 1 calc R
C33 C 0.48367(11) 0.07744(11) 0.31681(18) 0.0349(5) Uani 1 1 d .
H33 H 0.4918 0.0732 0.2630 0.042 Uiso 1 1 calc R
C34 C 0.57970(14) 0.09137(16) 0.50204(18) 0.0473(7) Uani 1 1 d .
H34A H 0.5634 0.0990 0.5544 0.071 Uiso 1 1 calc R
H34B H 0.6082 0.1267 0.4870 0.071 Uiso 1 1 calc R
H34C H 0.6036 0.0508 0.5010 0.071 Uiso 1 1 calc R
C35 C 0.16557(16) 0.13702(16) 0.16518(19) 0.0516(8) Uani 1 1 d .
H35A H 0.1759 0.1215 0.1131 0.077 Uiso 1 1 calc R
H35B H 0.1933 0.1736 0.1779 0.077 Uiso 1 1 calc R
H35C H 0.1205 0.1505 0.1670 0.077 Uiso 1 1 calc R
C36 C 0.13603(16) 0.02992(16) 0.2066(2) 0.0523(8) Uani 1 1 d .
H36A H 0.0908 0.0432 0.2053 0.079 Uiso 1 1 calc R
H36B H 0.1423 -0.0018 0.2478 0.079 Uiso 1 1 calc R
H36C H 0.1477 0.0107 0.1568 0.079 Uiso 1 1 calc R
C37 C 0.12332(16) 0.04987(17) 0.4118(2) 0.0559(8) Uani 1 1 d .
H37A H 0.1109 0.0045 0.4079 0.084 Uiso 1 1 calc R
H37B H 0.1031 0.0742 0.3698 0.084 Uiso 1 1 calc R
H37C H 0.1091 0.0671 0.4616 0.084 Uiso 1 1 calc R
C38 C 0.22578(18) 0.01312(19) 0.4603(2) 0.0643(10) Uani 1 1 d .
H38A H 0.2172 0.0279 0.5131 0.096 Uiso 1 1 calc R
H38B H 0.2722 0.0136 0.4507 0.096 Uiso 1 1 calc R
H38C H 0.2094 -0.0308 0.4539 0.096 Uiso 1 1 calc R

loop_
_atom_site_aniso_label
_atom_site_aniso_U_11
_atom_site_aniso_U_22
_atom_site_aniso_U_33
_atom_site_aniso_U_23
_atom_site_aniso_U_13
_atom_site_aniso_U_12
Zr1 0.03200(13) 0.02694(12) 0.04342(15) -0.00124(12) -0.00349(12) 0.00423(9)
S1 0.0340(3) 0.0316(3) 0.0439(4) -0.0003(3) 0.0062(3) 0.0077(3)
S2 0.0370(3) 0.0301(3) 0.0342(3) -0.0060(3) -0.0042(3) 0.0094(3)
N1 0.0327(11) 0.0296(10) 0.0405(12) -0.0041(9) 0.0012(9) 0.0052(9)
N2 0.0314(11) 0.0292(10) 0.0339(11) -0.0023(9) -0.0023(9) 0.0065(8)
N3 0.0373(12) 0.0350(12) 0.0505(15) -0.0059(10) -0.0078(11) 0.0055(10)
N4 0.0441(14) 0.0383(13) 0.0529(16) 0.0003(11) -0.0011(11) 0.0025(11)
O1 0.0312(9) 0.0335(9) 0.0630(14) 0.0051(9) 0.0026(9) 0.0036(7)
O2 0.0480(12) 0.0488(12) 0.0472(12) 0.0030(9) 0.0167(9) 0.0165(10)
O3 0.0360(9) 0.0244(8) 0.0515(10) -0.0033(9) -0.0075(10) 0.0047(7)
O4 0.0542(12) 0.0441(11) 0.0349(10) -0.0140(9) -0.0046(9) 0.0172(9)
C1 0.0387(14) 0.0257(12) 0.0366(14) -0.0034(10) -0.0073(11) 0.0026(10)
C2 0.0395(14) 0.0251(12) 0.0336(14) -0.0021(10) -0.0003(11) 0.0061(10)
C3 0.0513(17) 0.0394(15) 0.0336(15) -0.0059(12) 0.0045(12) 0.0080(13)
C4 0.065(2) 0.0461(17) 0.0385(17) -0.0088(13) -0.0013(14) 0.0123(15)
C5 0.0591(19) 0.0364(15) 0.0421(16) -0.0104(12) -0.0155(14) 0.0029(14)
C6 0.0421(15) 0.0261(12) 0.0452(16) -0.0055(11) -0.0088(12) 0.0017(11)
C7 0.0428(16) 0.0378(15) 0.063(2) -0.0039(14) -0.0132(14) -0.0002(12)
C8 0.0423(18) 0.053(2) 0.086(3) -0.0104(18) -0.0138(17) -0.0069(15)
C9 0.064(2) 0.059(2) 0.067(2) -0.0161(17) -0.0331(19) -0.0042(17)
C10 0.066(2) 0.055(2) 0.0526(19) -0.0167(15) -0.0203(17) 0.0024(16)
C11 0.0311(13) 0.0324(13) 0.0344(13) 0.0039(10) -0.0022(10) 0.0058(10)
C12 0.0293(12) 0.0382(14) 0.0323(13) 0.0030(11) -0.0020(10) 0.0082(11)
C13 0.0392(15) 0.0571(18) 0.0333(15) -0.0001(13) -0.0021(12) 0.0133(13)
C14 0.0511(19) 0.074(2) 0.0348(16) 0.0192(16) 0.0033(14) 0.0196(17)
C15 0.0410(17) 0.0545(19) 0.061(2) 0.0257(16) 0.0057(14) 0.0109(14)
C16 0.0347(14) 0.0413(15) 0.0554(19) 0.0128(13) 0.0007(12) 0.0027(12)
C17 0.0368(14) 0.0305(14) 0.084(3) 0.0074(14) -0.0008(14) 0.0001(11)
C18 0.051(2) 0.0373(17) 0.112(4) 0.0230(19) 0.001(2) -0.0030(14)
C19 0.061(2) 0.050(2) 0.145(5) 0.045(3) 0.016(3) 0.0050(19)
C20 0.058(2) 0.081(3) 0.084(3) 0.051(2) 0.0139(19) 0.011(2)
C21 0.0309(12) 0.0338(13) 0.0424(17) -0.0037(10) 0.0071(10) 0.0095(10)
C22 0.0335(14) 0.0384(15) 0.075(2) 0.0090(14) -0.0063(13) 0.0074(12)
C23 0.0342(15) 0.0390(16) 0.073(2) 0.0066(14) 0.0024(14) 0.0030(12)
C24 0.0432(15) 0.0417(15) 0.0317(14) -0.0011(11) 0.0063(11) 0.0056(12)
C25 0.0348(14) 0.0595(19) 0.0368(15) -0.0006(13) -0.0020(11) 0.0028(13)
C26 0.0325(13) 0.0474(16) 0.0300(14) -0.0020(11) 0.0064(10) -0.0016(11)
C27 0.057(2) 0.068(2) 0.0411(18) 0.0132(16) 0.0045(14) 0.0026(16)
C28 0.0355(13) 0.0255(12) 0.0338(13) -0.0004(9) -0.0011(10) 0.0094(10)
C29 0.0348(14) 0.0408(15) 0.0339(14) -0.0032(11) 0.0036(11) 0.0066(11)
C30 0.0399(15) 0.0471(16) 0.0248(13) 0.0025(11) 0.0020(11) 0.0027(12)
C31 0.0393(14) 0.0321(13) 0.0350(14) 0.0019(10) -0.0032(11) 0.0036(11)
C32 0.0327(13) 0.0381(14) 0.0378(15) 0.0018(11) 0.0020(11) 0.0032(11)
C33 0.0370(12) 0.0358(12) 0.0319(12) -0.0011(13) 0.0020(13) 0.0057(10)
C34 0.0413(16) 0.0535(18) 0.0472(18) 0.0033(14) -0.0100(13) -0.0014(13)
C35 0.0504(18) 0.0574(19) 0.0469(18) -0.0031(14) -0.0024(14) 0.0146(15)
C36 0.0495(18) 0.0490(18) 0.059(2) -0.0174(15) 0.0015(15) -0.0061(14)
C37 0.0527(19) 0.055(2) 0.060(2) -0.0001(16) 0.0090(16) -0.0083(15)
C38 0.067(2) 0.070(2) 0.056(2) 0.0233(18) -0.0026(18) 0.0064(18)

loop_
_atom_type_symbol
_atom_type_description
_atom_type_scat_dispersion_real
_atom_type_scat_dispersion_imag
_atom_type_scat_source
C C 0.0033 0.0016 'International Tables Vol C Tables 4.2.6.8 and 6.1.1.4'
H H 0.0000 0.0000 'International Tables Vol C Tables 4.2.6.8 and 6.1.1.4'
N N 0.0061 0.0033 'International Tables Vol C Tables 4.2.6.8 and 6.1.1.4'
O O 0.0106 0.0060 'International Tables Vol C Tables 4.2.6.8 and 6.1.1.4'
S S 0.1246 0.1234 'International Tables Vol C Tables 4.2.6.8 and 6.1.1.4'
Zr Zr -2.9673 0.5597 'International Tables Vol C Tables 4.2.6.8 and 6.1.1.4'

loop_
_geom_angle_atom_site_label_1
_geom_angle_atom_site_label_2
_geom_angle_atom_site_label_3
_geom_angle
N4 Zr1 N3 108.40(10)
N4 Zr1 N2 132.88(9)
N3 Zr1 N2 103.47(9)
N4 Zr1 N1 109.06(9)
N3 Zr1 N1 129.06(9)
N2 Zr1 N1 73.64(7)
N4 Zr1 O3 80.93(9)
N3 Zr1 O3 98.35(8)
N2 Zr1 O3 60.61(7)
N1 Zr1 O3 120.57(7)
N4 Zr1 O1 94.24(9)
N3 Zr1 O1 83.50(8)
N2 Zr1 O1 123.43(7)
N1 Zr1 O1 60.57(7)
O3 Zr1 O1 175.15(8)
N4 Zr1 S2 107.70(7)
N3 Zr1 S2 100.87(7)
N2 Zr1 S2 31.21(5)
N1 Zr1 S2 99.28(5)
O3 Zr1 S2 29.49(5)
O1 Zr1 S2 154.64(5)
N4 Zr1 S1 102.03(7)
N3 Zr1 S1 107.45(7)
N2 Zr1 S1 100.38(5)
N1 Zr1 S1 31.23(5)
O3 Zr1 S1 151.31(5)
O1 Zr1 S1 29.39(5)
S2 Zr1 S1 129.339(19)
O2 S1 O1 117.18(12)
O2 S1 N1 117.18(12)
O1 S1 N1 99.20(11)
O2 S1 C21 107.69(12)
O1 S1 C21 106.14(12)
N1 S1 C21 108.68(12)
O2 S1 Zr1 132.41(9)
O1 S1 Zr1 51.12(7)
N1 S1 Zr1 48.16(8)
C21 S1 Zr1 119.90(8)
O4 S2 O3 116.63(13)
O4 S2 N2 117.32(12)
O3 S2 N2 97.56(10)
O4 S2 C28 106.84(12)
O3 S2 C28 108.61(12)
N2 S2 C28 109.43(11)
O4 S2 Zr1 130.17(9)
O3 S2 Zr1 50.38(6)
N2 S2 Zr1 47.35(8)
C28 S2 Zr1 122.98(9)
C2 N1 S1 127.85(17)
C2 N1 Zr1 125.95(15)
S1 N1 Zr1 100.61(10)
C12 N2 S2 124.26(17)
C12 N2 Zr1 133.88(16)
S2 N2 Zr1 101.44(11)
C36 N3 C35 112.6(3)
C36 N3 Zr1 130.0(2)
C35 N3 Zr1 114.91(19)
C38 N4 C37 111.1(3)
C38 N4 Zr1 134.6(2)
C37 N4 Zr1 113.9(2)
S1 O1 Zr1 99.49(9)
S2 O3 Zr1 100.14(8)
C2 C1 C6 118.7(2)
C2 C1 C11 120.8(2)
C6 C1 C11 120.4(2)
C1 C2 C3 121.4(3)
C1 C2 N1 119.6(2)
C3 C2 N1 118.5(2)
C4 C3 C2 120.1(3)
C4 C3 H3 119.9
C2 C3 H3 119.9
C3 C4 C5 121.0(3)
C3 C4 H4 119.5
C5 C4 H4 119.5
C4 C5 C10 121.2(3)
C4 C5 C6 119.8(3)
C10 C5 C6 118.9(3)
C7 C6 C1 121.9(3)
C7 C6 C5 119.2(3)
C1 C6 C5 118.9(3)
C8 C7 C6 119.8(3)
C8 C7 H7 120.1
C6 C7 H7 120.1
C7 C8 C9 120.1(3)
C7 C8 H8 120.0
C9 C8 H8 120.0
C10 C9 C8 121.7(3)
C10 C9 H9 119.2
C8 C9 H9 119.2
C9 C10 C5 120.3(3)
C9 C10 H10 119.8
C5 C10 H10 119.8
C12 C11 C16 119.0(2)
C12 C11 C1 120.9(2)
C16 C11 C1 120.0(2)
C11 C12 N2 119.7(2)
C11 C12 C13 121.3(3)
N2 C12 C13 118.8(3)
C14 C13 C12 120.3(3)
C14 C13 H13 119.9
C12 C13 H13 119.9
C13 C14 C15 120.5(3)
C13 C14 H14 119.7
C15 C14 H14 119.7
C14 C15 C16 119.8(3)
C14 C15 C20 121.5(3)
C16 C15 C20 118.6(4)
C17 C16 C15 118.5(3)
C17 C16 C11 122.3(3)
C15 C16 C11 119.0(3)
C18 C17 C16 120.7(3)
C18 C17 H17 119.6
C16 C17 H17 119.6
C17 C18 C19 121.0(4)
C17 C18 H18 119.5
C19 C18 H18 119.5
C20 C19 C18 120.5(4)
C20 C19 H19 119.8
C18 C19 H19 119.8
C19 C20 C15 120.7(4)
C19 C20 H20 119.7
C15 C20 H20 119.7
C22 C21 C26 119.6(3)
C22 C21 S1 119.4(2)
C26 C21 S1 120.9(2)
C23 C22 C21 120.4(3)
C23 C22 H22 119.8
C21 C22 H22 119.8
C22 C23 C24 120.9(3)
C22 C23 H23 119.6
C24 C23 H23 119.6
C23 C24 C25 118.0(3)
C23 C24 C27 121.0(3)
C25 C24 C27 121.0(3)
C26 C25 C24 121.1(3)
C26 C25 H25 119.5
C24 C25 H25 119.5
C25 C26 C21 120.0(3)
C25 C26 H26 120.0
C21 C26 H26 120.0
C24 C27 H27A 109.5
C24 C27 H27B 109.5
H27A C27 H27B 109.5
C24 C27 H27C 109.5
H27A C27 H27C 109.5
H27B C27 H27C 109.5
C33 C28 C29 120.1(2)
C33 C28 S2 120.3(2)
C29 C28 S2 119.6(2)
C30 C29 C28 119.0(2)
C30 C29 H29 120.5
C28 C29 H29 120.5
C29 C30 C31 121.3(2)
C29 C30 H30 119.4
C31 C30 H30 119.4
C32 C31 C30 118.2(2)
C32 C31 C34 120.8(3)
C30 C31 C34 121.0(2)
C33 C32 C31 120.7(2)
C33 C32 H32 119.6
C31 C32 H32 119.6
C28 C33 C32 120.7(3)
C28 C33 H33 119.7
C32 C33 H33 119.7
C31 C34 H34A 109.5
C31 C34 H34B 109.5
H34A C34 H34B 109.5
C31 C34 H34C 109.5
H34A C34 H34C 109.5
H34B C34 H34C 109.5
N3 C35 H35A 109.5
N3 C35 H35B 109.5
H35A C35 H35B 109.5
N3 C35 H35C 109.5
H35A C35 H35C 109.5
H35B C35 H35C 109.5
N3 C36 H36A 109.5
N3 C36 H36B 109.5
H36A C36 H36B 109.5
N3 C36 H36C 109.5
H36A C36 H36C 109.5
H36B C36 H36C 109.5
N4 C37 H37A 109.5
N4 C37 H37B 109.5
H37A C37 H37B 109.5
N4 C37 H37C 109.5
H37A C37 H37C 109.5
H37B C37 H37C 109.5
N4 C38 H38A 109.5
N4 C38 H38B 109.5
H38A C38 H38B 109.5
N4 C38 H38C 109.5
H38A C38 H38C 109.5
H38B C38 H38C 109.5

loop_
_geom_bond_atom_site_label_1
_geom_bond_atom_site_label_2
_geom_bond_distance
Zr1 N4 2.018(3)
Zr1 N3 2.021(2)
Zr1 N2 2.227(2)
Zr1 N1 2.254(2)
Zr1 O3 2.3225(16)
Zr1 O1 2.3473(17)
Zr1 S2 2.9682(7)
Zr1 S1 2.9741(7)
S1 O2 1.429(2)
S1 O1 1.480(2)
S1 N1 1.569(2)
S1 C21 1.760(3)
S2 O4 1.4316(19)
S2 O3 1.484(2)
S2 N2 1.569(2)
S2 C28 1.762(3)
N1 C2 1.422(3)
N2 C12 1.417(3)
N3 C36 1.446(4)
N3 C35 1.461(4)
N4 C38 1.451(4)
N4 C37 1.476(4)
C1 C2 1.382(4)
C1 C6 1.431(4)
C1 C11 1.496(4)
C2 C3 1.421(4)
C3 C4 1.353(4)
C3 H3 0.9500
C4 C5 1.400(5)
C4 H4 0.9500
C5 C10 1.422(4)
C5 C6 1.434(4)
C6 C7 1.411(4)
C7 C8 1.390(4)
C7 H7 0.9500
C8 C9 1.406(6)
C8 H8 0.9500
C9 C10 1.343(5)
C9 H9 0.9500
C10 H10 0.9500
C11 C12 1.379(4)
C11 C16 1.441(4)
C12 C13 1.424(4)
C13 C14 1.363(5)
C13 H13 0.9500
C14 C15 1.416(5)
C14 H14 0.9500
C15 C16 1.425(5)
C15 C20 1.436(5)
C16 C17 1.411(4)
C17 C18 1.378(4)
C17 H17 0.9500
C18 C19 1.388(6)
C18 H18 0.9500
C19 C20 1.360(7)
C19 H19 0.9500
C20 H20 0.9500
C21 C22 1.380(4)
C21 C26 1.382(4)
C22 C23 1.372(4)
C22 H22 0.9500
C23 C24 1.391(4)
C23 H23 0.9500
C24 C25 1.393(4)
C24 C27 1.512(4)
C25 C26 1.376(4)
C25 H25 0.9500
C26 H26 0.9500
C27 H27A 0.9800
C27 H27B 0.9800
C27 H27C 0.9800
C28 C33 1.370(3)
C28 C29 1.394(4)
C29 C30 1.381(4)
C29 H29 0.9500
C30 C31 1.401(4)
C30 H30 0.9500
C31 C32 1.383(4)
C31 C34 1.510(4)
C32 C33 1.379(4)
C32 H32 0.9500
C33 H33 0.9500
C34 H34A 0.9800
C34 H34B 0.9800
C34 H34C 0.9800
C35 H35A 0.9800
C35 H35B 0.9800
C35 H35C 0.9800
C36 H36A 0.9800
C36 H36B 0.9800
C36 H36C 0.9800
C37 H37A 0.9800
C37 H37B 0.9800
C37 H37C 0.9800
C38 H38A 0.9800
C38 H38B 0.9800
C38 H38C 0.9800

loop_
_geom_torsion_atom_site_label_1
_geom_torsion_atom_site_label_2
_geom_torsion_atom_site_label_3
_geom_torsion_atom_site_label_4
_geom_torsion
N4 Zr1 S1 O2 16.29(15)
N3 Zr1 S1 O2 130.20(15)
N2 Zr1 S1 O2 -121.99(14)
N1 Zr1 S1 O2 -90.71(17)
O3 Zr1 S1 O2 -76.77(17)
O1 Zr1 S1 O2 93.33(17)
S2 Zr1 S1 O2 -108.92(13)
N4 Zr1 S1 O1 -77.04(13)
N3 Zr1 S1 O1 36.87(13)
N2 Zr1 S1 O1 144.68(12)
N1 Zr1 S1 O1 175.95(16)
O3 Zr1 S1 O1 -170.10(16)
S2 Zr1 S1 O1 157.75(11)
N4 Zr1 S1 N1 107.00(14)
N3 Zr1 S1 N1 -139.08(14)
N2 Zr1 S1 N1 -31.27(12)
O3 Zr1 S1 N1 13.94(17)
O1 Zr1 S1 N1 -175.95(16)
S2 Zr1 S1 N1 -18.20(12)
N4 Zr1 S1 C21 -164.08(13)
N3 Zr1 S1 C21 -50.16(13)
N2 Zr1 S1 C21 57.65(12)
N1 Zr1 S1 C21 88.92(15)
O3 Zr1 S1 C21 102.86(16)
O1 Zr1 S1 C21 -87.04(15)
S2 Zr1 S1 C21 70.72(11)
N4 Zr1 S2 O4 119.35(14)
N3 Zr1 S2 O4 5.85(14)
N2 Zr1 S2 O4 -92.25(16)
N1 Zr1 S2 O4 -127.11(13)
O3 Zr1 S2 O4 93.60(17)
O1 Zr1 S2 O4 -91.96(18)
S1 Zr1 S2 O4 -117.67(12)
N4 Zr1 S2 O3 25.75(13)
N3 Zr1 S2 O3 -87.75(13)
N2 Zr1 S2 O3 174.16(16)
N1 Zr1 S2 O3 139.29(13)
O1 Zr1 S2 O3 174.44(17)
S1 Zr1 S2 O3 148.73(11)
N4 Zr1 S2 N2 -148.41(13)
N3 Zr1 S2 N2 98.09(13)
N1 Zr1 S2 N2 -34.87(12)
O3 Zr1 S2 N2 -174.16(16)
O1 Zr1 S2 N2 0.28(17)
S1 Zr1 S2 N2 -25.42(11)
N4 Zr1 S2 C28 -61.77(13)
N3 Zr1 S2 C28 -175.27(12)
N2 Zr1 S2 C28 86.64(15)
N1 Zr1 S2 C28 51.77(12)
O3 Zr1 S2 C28 -87.52(15)
O1 Zr1 S2 C28 86.92(17)
S1 Zr1 S2 C28 61.22(11)
O2 S1 N1 C2 -30.5(3)
O1 S1 N1 C2 -157.6(2)
C21 S1 N1 C2 91.8(2)
Zr1 S1 N1 C2 -154.4(3)
O2 S1 N1 Zr1 123.92(12)
O1 S1 N1 Zr1 -3.19(13)
C21 S1 N1 Zr1 -113.80(12)
N4 Zr1 N1 C2 73.4(2)
N3 Zr1 N1 C2 -151.33(19)
N2 Zr1 N1 C2 -57.1(2)
O3 Zr1 N1 C2 -17.2(2)
O1 Zr1 N1 C2 157.4(2)
S2 Zr1 N1 C2 -39.1(2)
S1 Zr1 N1 C2 155.1(3)
N4 Zr1 N1 S1 -81.69(13)
N3 Zr1 N1 S1 53.58(16)
N2 Zr1 N1 S1 147.85(12)
O3 Zr1 N1 S1 -172.28(9)
O1 Zr1 N1 S1 2.28(9)
S2 Zr1 N1 S1 165.83(9)
O4 S2 N2 C12 -52.7(3)
O3 S2 N2 C12 -178.0(2)
C28 S2 N2 C12 69.2(2)
Zr1 S2 N2 C12 -173.5(3)
O4 S2 N2 Zr1 120.74(12)
O3 S2 N2 Zr1 -4.54(12)
C28 S2 N2 Zr1 -117.38(11)
N4 Zr1 N2 C12 -144.6(2)
N3 Zr1 N2 C12 83.7(2)
N1 Zr1 N2 C12 -43.5(2)
O3 Zr1 N2 C12 175.8(3)
O1 Zr1 N2 C12 -7.4(3)
S2 Zr1 N2 C12 172.5(3)
S1 Zr1 N2 C12 -27.2(2)
N4 Zr1 N2 S2 42.93(17)
N3 Zr1 N2 S2 -88.79(11)
N1 Zr1 N2 S2 143.98(12)
O3 Zr1 N2 S2 3.30(9)
O1 Zr1 N2 S2 -179.85(9)
S1 Zr1 N2 S2 160.27(8)
N4 Zr1 N3 C36 -10.7(3)
N2 Zr1 N3 C36 134.1(2)
N1 Zr1 N3 C36 -146.2(2)
O3 Zr1 N3 C36 72.4(2)
O1 Zr1 N3 C36 -103.1(2)
S2 Zr1 N3 C36 102.2(2)
S1 Zr1 N3 C36 -120.3(2)
N4 Zr1 N3 C35 150.1(2)
N2 Zr1 N3 C35 -65.1(2)
N1 Zr1 N3 C35 14.6(3)
O3 Zr1 N3 C35 -126.8(2)
O1 Zr1 N3 C35 57.8(2)
S2 Zr1 N3 C35 -96.9(2)
S1 Zr1 N3 C35 40.5(2)
N3 Zr1 N4 C38 123.7(3)
N2 Zr1 N4 C38 -6.4(4)
N1 Zr1 N4 C38 -91.4(3)
O3 Zr1 N4 C38 27.9(3)
O1 Zr1 N4 C38 -151.7(3)
S2 Zr1 N4 C38 15.4(3)
S1 Zr1 N4 C38 -123.1(3)
N3 Zr1 N4 C37 -48.3(2)
N2 Zr1 N4 C37 -178.38(18)
N1 Zr1 N4 C37 96.6(2)
O3 Zr1 N4 C37 -144.1(2)
O1 Zr1 N4 C37 36.3(2)
S2 Zr1 N4 C37 -156.6(2)
S1 Zr1 N4 C37 64.9(2)
O2 S1 O1 Zr1 -124.05(11)
N1 S1 O1 Zr1 3.05(12)
C21 S1 O1 Zr1 115.67(10)
N4 Zr1 O1 S1 107.11(12)
N3 Zr1 O1 S1 -144.82(12)
N2 Zr1 O1 S1 -42.95(14)
N1 Zr1 O1 S1 -2.41(9)
O3 Zr1 O1 S1 102.5(8)
S2 Zr1 O1 S1 -43.1(2)
O4 S2 O3 Zr1 -121.44(11)
N2 S2 O3 Zr1 4.33(12)
C28 S2 O3 Zr1 117.83(10)
N4 Zr1 O3 S2 -155.22(13)
N3 Zr1 O3 S2 97.34(12)
N2 Zr1 O3 S2 -3.47(9)
N1 Zr1 O3 S2 -48.38(15)
O1 Zr1 O3 S2 -150.6(7)
S1 Zr1 O3 S2 -56.72(19)
C6 C1 C2 C3 3.7(4)
C11 C1 C2 C3 -178.0(2)
C6 C1 C2 N1 -167.8(2)
C11 C1 C2 N1 10.4(4)
S1 N1 C2 C1 -130.5(2)
Zr1 N1 C2 C1 81.1(3)
S1 N1 C2 C3 57.6(3)
Zr1 N1 C2 C3 -90.7(3)
C1 C2 C3 C4 -1.9(4)
N1 C2 C3 C4 169.8(3)
C2 C3 C4 C5 -0.9(4)
C3 C4 C5 C10 -175.7(3)
C3 C4 C5 C6 1.7(5)
C2 C1 C6 C7 173.3(2)
C11 C1 C6 C7 -4.9(4)
C2 C1 C6 C5 -2.8(4)
C11 C1 C6 C5 178.9(3)
C4 C5 C6 C7 -176.1(3)
C10 C5 C6 C7 1.4(4)
C4 C5 C6 C1 0.2(4)
C10 C5 C6 C1 177.7(3)
C1 C6 C7 C8 -176.4(3)
C5 C6 C7 C8 -0.3(4)
C6 C7 C8 C9 -0.2(5)
C7 C8 C9 C10 -0.4(6)
C8 C9 C10 C5 1.5(6)
C4 C5 C10 C9 175.4(3)
C6 C5 C10 C9 -2.0(5)
C2 C1 C11 C12 -62.7(4)
C6 C1 C11 C12 115.5(3)
C2 C1 C11 C16 114.4(3)
C6 C1 C11 C16 -67.4(3)
C16 C11 C12 N2 -170.5(2)
C1 C11 C12 N2 6.5(4)
C16 C11 C12 C13 4.0(4)
C1 C11 C12 C13 -178.9(2)
S2 N2 C12 C11 -113.0(2)
Zr1 N2 C12 C11 75.9(3)
S2 N2 C12 C13 72.3(3)
Zr1 N2 C12 C13 -98.8(3)
C11 C12 C13 C14 -3.0(4)
N2 C12 C13 C14 171.6(2)
C12 C13 C14 C15 -0.4(4)
C13 C14 C15 C16 2.5(4)
C13 C14 C15 C20 -173.4(3)
C14 C15 C16 C17 -177.5(3)
C20 C15 C16 C17 -1.5(4)
C14 C15 C16 C11 -1.4(4)
C20 C15 C16 C11 174.6(3)
C12 C11 C16 C17 174.1(3)
C1 C11 C16 C17 -3.0(4)
C12 C11 C16 C15 -1.8(4)
C1 C11 C16 C15 -178.9(3)
C15 C16 C17 C18 2.0(4)
C11 C16 C17 C18 -174.0(3)
C16 C17 C18 C19 -1.2(5)
C17 C18 C19 C20 -0.1(6)
C18 C19 C20 C15 0.6(6)
C14 C15 C20 C19 176.2(3)
C16 C15 C20 C19 0.2(5)
O2 S1 C21 C22 89.8(2)
O1 S1 C21 C22 -144.0(2)
N1 S1 C21 C22 -38.1(3)
Zr1 S1 C21 C22 -90.0(2)
O2 S1 C21 C26 -87.1(2)
O1 S1 C21 C26 39.1(2)
N1 S1 C21 C26 145.0(2)
Zr1 S1 C21 C26 93.2(2)
C26 C21 C22 C23 -1.9(4)
S1 C21 C22 C23 -178.8(2)
C21 C22 C23 C24 1.4(5)
C22 C23 C24 C25 0.3(5)
C22 C23 C24 C27 -179.7(3)
C23 C24 C25 C26 -1.6(4)
C27 C24 C25 C26 178.4(3)
C24 C25 C26 C21 1.1(4)
C22 C21 C26 C25 0.6(4)
S1 C21 C26 C25 177.5(2)
O4 S2 C28 C33 17.6(2)
O3 S2 C28 C33 144.24(19)
N2 S2 C28 C33 -110.3(2)
Zr1 S2 C28 C33 -161.47(16)
O4 S2 C28 C29 -163.7(2)
O3 S2 C28 C29 -37.1(2)
N2 S2 C28 C29 68.3(2)
Zr1 S2 C28 C29 17.2(3)
C33 C28 C29 C30 -2.0(4)
S2 C28 C29 C30 179.3(2)
C28 C29 C30 C31 2.0(4)
C29 C30 C31 C32 -0.3(4)
C29 C30 C31 C34 -179.8(3)
C30 C31 C32 C33 -1.3(4)
C34 C31 C32 C33 178.2(2)
C29 C28 C33 C32 0.4(4)
S2 C28 C33 C32 179.03(19)
C31 C32 C33 C28 1.3(4)

loop_
_platon_squeeze_void_nr
_platon_squeeze_void_average_x
_platon_squeeze_void_average_y
_platon_squeeze_void_average_z
_platon_squeeze_void_volume
_platon_squeeze_void_count_electrons
1 0.000 0.000 0.029 29.4 -0.1
2 0.500 0.500 -0.006 190.3 22.0
3 0.000 0.500 0.124 14.3 0.6
4 0.500 0.000 0.124 14.3 0.6
5 0.500 0.500 0.312 18.5 -0.2
6 0.000 0.000 0.494 190.4 22.0
7 0.500 0.500 0.532 29.0 0.0
8 0.000 0.500 0.624 14.3 0.6
9 0.500 0.000 0.624 14.3 0.6
10 0.000 0.000 0.809 18.2 -0.2
